data_2226471
loop_
_publ_author_name
'Liu, Ying'
'Zhang, Xianxi'
'Xue, Zechun'
'Sheng, Jian'

_publ_section_title
;
 Tris(2,2'-bipyridine)cobalt(II)
 \m~6~-oxido-dodeca-\m~2~-oxido-hexaoxidohexamolydate(VI)
;
_journal_coeditor_code HB5476
_journal_issue 7
_journal_name_full 'Acta Crystallographica Section E'
_journal_page_first m756
_journal_page_last m757
_journal_paper_doi 10.1107/S1600536810020775
_journal_volume 66
_journal_year 2010
_chemical_formula_iupac '[Co (C10 H8 N2)3] [Mo6 O19]'
_chemical_formula_moiety 'C30 H24 Co N6 2+, Mo6 O19 2-'
_chemical_formula_sum 'C30 H24 Co Mo6 N6 O19'
_chemical_formula_weight 1407.12
_chemical_name_systematic
;
Tris(2,2'-bipyridine)cobalt(II)
\m~6~-oxido-dodeca-\m~2~-oxido-hexaoxidohexamolydate(VI)
;
_space_group_IT_number 14
_symmetry_cell_setting monoclinic
_symmetry_space_group_name_Hall '-P 2yn'
_symmetry_space_group_name_H-M 'P 1 21/n 1'
_atom_sites_solution_hydrogens geom
_atom_sites_solution_primary direct
_atom_sites_solution_secondary difmap
_audit_creation_method SHELXL-97
_cell_angle_alpha 90.00
_cell_angle_beta 100.895(3)
_cell_angle_gamma 90.00
_cell_formula_units_Z 4
_cell_length_a 12.310(2)
_cell_length_b 18.979(4)
_cell_length_c 17.150(4)
_cell_measurement_reflns_used 2413
_cell_measurement_temperature 296(2)
_cell_measurement_theta_max 24.33
_cell_measurement_theta_min 2.42
_cell_volume 3934.6(14)
_computing_cell_refinement 'SAINT-Plus (Bruker, 2001)'
_computing_data_collection 'APEX2 (Bruker, 2004)'
_computing_data_reduction 'SAINT-Plus (Bruker, 2001)'
_computing_molecular_graphics 'SHELXTL (Sheldrick, 2008)'
_computing_publication_material 'SHELXTL (Sheldrick, 2008)'
_computing_structure_refinement 'SHELXL97 (Sheldrick, 2008)'
_computing_structure_solution 'SHELXS97 (Sheldrick, 2008)'
_diffrn_ambient_temperature 296(2)
_diffrn_measured_fraction_theta_full 0.995
_diffrn_measured_fraction_theta_max 0.995
_diffrn_measurement_device_type 'Bruker APEXII CCD'
_diffrn_measurement_method '\f and \w scans'
_diffrn_radiation_monochromator graphite
_diffrn_radiation_source 'fine-focus sealed tube'
_diffrn_radiation_type MoK\a
_diffrn_radiation_wavelength 0.71073
_diffrn_reflns_av_R_equivalents 0.0409
_diffrn_reflns_av_sigmaI/netI 0.0373
_diffrn_reflns_limit_h_max 13
_diffrn_reflns_limit_h_min -14
_diffrn_reflns_limit_k_max 22
_diffrn_reflns_limit_k_min -22
_diffrn_reflns_limit_l_max 19
_diffrn_reflns_limit_l_min -18
_diffrn_reflns_number 25652
_diffrn_reflns_theta_full 24.48
_diffrn_reflns_theta_max 24.48
_diffrn_reflns_theta_min 2.15
_diffrn_standards_number 0
_exptl_absorpt_coefficient_mu 2.349
_exptl_absorpt_correction_T_max 0.834
_exptl_absorpt_correction_T_min 0.766
_exptl_absorpt_correction_type multi-scan
_exptl_absorpt_process_details '(SADABS; Bruker, 2001)'
_exptl_crystal_colour red
_exptl_crystal_density_diffrn 2.376
_exptl_crystal_density_method 'not measured'
_exptl_crystal_description block
_exptl_crystal_F_000 2708
_exptl_crystal_size_max 0.12
_exptl_crystal_size_mid 0.10
_exptl_crystal_size_min 0.08
_refine_diff_density_max 0.646
_refine_diff_density_min -0.539
_refine_ls_extinction_method none
_refine_ls_goodness_of_fit_ref 1.003
_refine_ls_hydrogen_treatment constr
_refine_ls_matrix_type full
_refine_ls_number_parameters 559
_refine_ls_number_reflns 6500
_refine_ls_number_restraints 0
_refine_ls_restrained_S_all 1.003
_refine_ls_R_factor_all 0.0634
_refine_ls_R_factor_gt 0.0322
_refine_ls_shift/su_max 0.003
_refine_ls_shift/su_mean 0.000
_refine_ls_structure_factor_coef Fsqd
_refine_ls_weighting_details 'calc w=1/[\s^2^(Fo^2^)+(0.0410P)^2^+10.1791P] where P=(Fo^2^+2Fc^2^)/3'
_refine_ls_weighting_scheme calc
_refine_ls_wR_factor_gt 0.0723
_refine_ls_wR_factor_ref 0.0919
_reflns_number_gt 4649
_reflns_number_total 6500
_reflns_threshold_expression I>2\s(I)
_cod_data_source_file hb5476.cif
_cod_data_source_block I
_cod_original_cell_volume 3934.4(14)
_cod_original_sg_symbol_H-M 'P 21/n'
_cod_database_code 2226471
_cod_database_fobs_code 2226471

loop_
_symmetry_equiv_pos_as_xyz
'x, y, z'
'-x+1/2, y+1/2, -z+1/2'
'-x, -y, -z'
'x-1/2, -y-1/2, z-1/2'

loop_
_atom_site_type_symbol
_atom_site_label
_atom_site_fract_x
_atom_site_fract_y
_atom_site_fract_z
_atom_site_U_iso_or_equiv
_atom_site_adp_type
_atom_site_calc_flag
_atom_site_refinement_flags
_atom_site_occupancy
_atom_site_disorder_assembly
_atom_site_disorder_group
C C1 0.8841(6) 0.1849(4) 0.0079(4) 0.0458(17) Uani d . 1 . .
H H1 0.8962 0.1371 0.0008 0.055 Uiso calc R 1 . .
C C2 0.9125(6) 0.2314(4) -0.0452(4) 0.0523(19) Uani d . 1 . .
H H2 0.9438 0.2154 -0.0873 0.063 Uiso calc R 1 . .
C C3 0.8947(7) 0.3012(4) -0.0362(4) 0.061(2) Uani d . 1 . .
H H3 0.9130 0.3336 -0.0723 0.073 Uiso calc R 1 . .
C C4 0.8498(6) 0.3235(4) 0.0264(4) 0.0526(19) Uani d . 1 . .
H H4 0.8378 0.3712 0.0338 0.063 Uiso calc R 1 . .
C C5 0.8221(5) 0.2735(3) 0.0793(4) 0.0395(15) Uani d . 1 . .
C C6 0.7754(5) 0.2926(3) 0.1498(4) 0.0355(14) Uani d . 1 . .
C C7 0.7683(6) 0.3610(3) 0.1751(4) 0.0478(17) Uani d . 1 . .
H H7 0.7896 0.3982 0.1461 0.057 Uiso calc R 1 . .
C C8 0.7294(6) 0.3736(4) 0.2435(4) 0.0554(19) Uani d . 1 . .
H H8 0.7250 0.4196 0.2615 0.066 Uiso calc R 1 . .
C C9 0.6975(5) 0.3189(4) 0.2848(4) 0.0472(17) Uani d . 1 . .
H H9 0.6711 0.3265 0.3315 0.057 Uiso calc R 1 . .
C C10 0.7051(5) 0.2527(4) 0.2561(4) 0.0425(16) Uani d . 1 . .
H H10 0.6830 0.2152 0.2843 0.051 Uiso calc R 1 . .
C C11 0.5497(5) 0.1943(4) 0.0374(4) 0.0478(17) Uani d . 1 . .
H H11 0.5492 0.2282 0.0765 0.057 Uiso calc R 1 . .
C C12 0.4747(6) 0.1997(5) -0.0318(5) 0.063(2) Uani d . 1 . .
H H12 0.4248 0.2369 -0.0398 0.076 Uiso calc R 1 . .
C C13 0.4737(7) 0.1496(5) -0.0891(5) 0.078(3) Uani d . 1 . .
H H13 0.4225 0.1521 -0.1364 0.094 Uiso calc R 1 . .
C C14 0.5478(6) 0.0964(5) -0.0764(4) 0.065(2) Uani d . 1 . .
H H14 0.5484 0.0622 -0.1151 0.078 Uiso calc R 1 . .
C C15 0.6226(5) 0.0931(4) -0.0056(4) 0.0427(16) Uani d . 1 . .
C C16 0.7059(6) 0.0373(3) 0.0130(4) 0.0447(16) Uani d . 1 . .
C C17 0.7080(7) -0.0232(4) -0.0324(5) 0.067(2) Uani d . 1 . .
H H17 0.6542 -0.0295 -0.0779 0.080 Uiso calc R 1 . .
C C18 0.7867(8) -0.0727(4) -0.0117(6) 0.079(3) Uani d . 1 . .
H H18 0.7881 -0.1130 -0.0423 0.095 Uiso calc R 1 . .
C C19 0.8636(7) -0.0623(4) 0.0551(5) 0.063(2) Uani d . 1 . .
H H19 0.9189 -0.0955 0.0709 0.076 Uiso calc R 1 . .
C C20 0.8592(6) -0.0022(4) 0.0993(4) 0.0542(19) Uani d . 1 . .
H H20 0.9124 0.0043 0.1450 0.065 Uiso calc R 1 . .
C C21 1.0059(5) 0.1421(3) 0.2316(4) 0.0452(17) Uani d . 1 . .
H H21 1.0236 0.1587 0.1845 0.054 Uiso calc R 1 . .
C C22 1.0883(6) 0.1384(4) 0.2973(4) 0.0529(19) Uani d . 1 . .
H H22 1.1604 0.1515 0.2949 0.063 Uiso calc R 1 . .
C C23 0.9551(5) 0.0950(4) 0.3682(4) 0.0472(17) Uani d . 1 . .
H H23 0.9360 0.0791 0.4151 0.057 Uiso calc R 1 . .
C C24 0.8764(5) 0.0987(3) 0.2994(3) 0.0329(14) Uani d . 1 . .
C C25 0.7600(5) 0.0778(3) 0.2945(4) 0.0330(14) Uani d . 1 . .
C C26 0.7195(6) 0.0507(3) 0.3593(4) 0.0454(17) Uani d . 1 . .
H H26 0.7657 0.0443 0.4083 0.054 Uiso calc R 1 . .
C C27 0.6079(6) 0.0339(4) 0.3479(4) 0.0519(18) Uani d . 1 . .
H H27 0.5784 0.0159 0.3898 0.062 Uiso calc R 1 . .
C C28 0.5422(6) 0.0433(4) 0.2765(4) 0.0511(18) Uani d . 1 . .
H H28 0.4675 0.0316 0.2686 0.061 Uiso calc R 1 . .
C C29 0.5867(5) 0.0701(4) 0.2165(4) 0.0451(17) Uani d . 1 . .
H H29 0.5410 0.0771 0.1673 0.054 Uiso calc R 1 . .
C C30 1.0613(6) 0.1148(4) 0.3668(5) 0.0531(19) Uani d . 1 . .
H H30 1.1151 0.1124 0.4128 0.064 Uiso calc R 1 . .
Co Co1 0.76522(6) 0.13938(4) 0.14146(4) 0.02958(19) Uani d . 1 . .
Mo Mo1 0.62552(4) 0.16746(3) 0.70535(3) 0.03880(16) Uani d . 1 . .
Mo Mo2 0.68058(5) 0.03933(3) 0.59227(3) 0.03863(15) Uani d . 1 . .
Mo Mo3 0.93267(4) 0.09804(3) 0.60537(3) 0.04001(16) Uani d . 1 . .
Mo Mo4 0.72000(5) 0.20190(3) 0.54351(3) 0.04164(16) Uani d . 1 . .
Mo Mo5 0.87672(5) 0.22739(3) 0.71735(4) 0.04679(17) Uani d . 1 . .
Mo Mo6 0.83628(5) 0.06397(3) 0.76648(3) 0.04393(17) Uani d . 1 . .
N N1 0.8397(4) 0.2045(3) 0.0694(3) 0.0371(12) Uani d . 1 . .
N N2 0.7428(4) 0.2385(3) 0.1891(3) 0.0355(12) Uani d . 1 . .
N N3 0.6238(4) 0.1425(3) 0.0512(3) 0.0421(13) Uani d . 1 . .
N N4 0.7816(4) 0.0472(3) 0.0790(3) 0.0401(13) Uani d . 1 . .
N N5 0.6935(4) 0.0870(3) 0.2251(3) 0.0395(13) Uani d . 1 . .
N N6 0.9018(4) 0.1232(3) 0.2313(3) 0.0373(12) Uani d . 1 . .
O O1 0.6778(4) 0.2537(3) 0.4646(3) 0.0632(14) Uani d . 1 . .
O O2 0.8518(4) 0.1606(2) 0.5229(3) 0.0467(11) Uani d . 1 . .
O O3 0.6467(3) 0.1147(2) 0.5161(2) 0.0424(11) Uani d . 1 . .
O O4 0.9808(3) 0.1811(2) 0.6620(3) 0.0492(12) Uani d . 1 . .
O O5 0.8119(4) 0.2659(2) 0.6171(3) 0.0518(12) Uani d . 1 . .
O O6 0.9511(4) 0.2935(3) 0.7643(3) 0.0744(17) Uani d . 1 . .
O O7 0.6093(3) 0.2189(2) 0.6099(3) 0.0447(11) Uani d . 1 . .
O O8 0.7392(4) 0.2354(2) 0.7496(3) 0.0494(12) Uani d . 1 . .
O O9 0.5168(4) 0.1929(3) 0.7438(3) 0.0539(12) Uani d . 1 . .
O O10 0.7046(3) 0.1044(2) 0.7871(3) 0.0484(12) Uani d . 1 . .
O O11 0.9111(4) 0.1509(3) 0.7929(3) 0.0518(12) Uani d . 1 . .
O O12 0.7786(3) 0.13302(19) 0.6550(2) 0.0329(9) Uani d . 1 . .
O O13 0.5755(3) 0.0853(2) 0.6474(3) 0.0419(11) Uani d . 1 . .
O O14 0.8815(4) 0.0131(3) 0.8463(3) 0.0705(16) Uani d . 1 . .
O O15 0.7458(4) 0.0007(2) 0.6930(3) 0.0485(12) Uani d . 1 . .
O O16 0.9500(3) 0.0484(2) 0.7010(3) 0.0475(12) Uani d . 1 . .
O O17 0.6077(4) -0.0283(2) 0.5469(3) 0.0600(14) Uani d . 1 . .
O O18 0.8188(3) 0.0303(2) 0.5606(2) 0.0438(11) Uani d . 1 . .
O O19 1.0407(4) 0.0735(3) 0.5655(3) 0.0565(13) Uani d . 1 . .

loop_
_atom_site_aniso_label
_atom_site_aniso_U_11
_atom_site_aniso_U_22
_atom_site_aniso_U_33
_atom_site_aniso_U_12
_atom_site_aniso_U_13
_atom_site_aniso_U_23
C1 0.057(4) 0.042(4) 0.041(4) -0.006(3) 0.017(3) -0.004(3)
C2 0.064(5) 0.061(5) 0.034(4) -0.010(4) 0.015(4) -0.004(4)
C3 0.086(6) 0.055(5) 0.043(4) -0.018(4) 0.015(4) 0.010(4)
C4 0.079(5) 0.036(4) 0.041(4) -0.006(4) 0.006(4) 0.006(3)
C5 0.036(4) 0.048(4) 0.032(4) -0.004(3) 0.001(3) 0.002(3)
C6 0.036(4) 0.033(4) 0.034(4) -0.003(3) -0.002(3) -0.001(3)
C7 0.061(5) 0.030(4) 0.050(4) -0.001(3) 0.006(4) -0.002(3)
C8 0.064(5) 0.042(4) 0.057(5) 0.009(4) 0.003(4) -0.016(4)
C9 0.049(4) 0.049(4) 0.043(4) 0.009(3) 0.008(3) -0.011(4)
C10 0.043(4) 0.055(4) 0.029(4) 0.011(3) 0.005(3) 0.005(3)
C11 0.048(4) 0.055(4) 0.040(4) 0.011(4) 0.009(3) -0.003(3)
C12 0.043(4) 0.089(6) 0.056(5) 0.028(4) 0.007(4) 0.004(5)
C13 0.045(5) 0.128(8) 0.056(5) 0.025(5) -0.001(4) -0.008(6)
C14 0.053(5) 0.091(6) 0.048(5) 0.005(5) 0.002(4) -0.022(4)
C15 0.036(4) 0.054(4) 0.038(4) -0.008(3) 0.006(3) -0.006(3)
C16 0.055(4) 0.035(4) 0.048(4) -0.009(3) 0.017(4) -0.003(3)
C17 0.083(6) 0.051(5) 0.060(5) -0.005(4) 0.000(4) -0.018(4)
C18 0.115(8) 0.039(5) 0.087(7) 0.003(5) 0.029(6) -0.021(5)
C19 0.076(6) 0.040(4) 0.080(6) 0.011(4) 0.030(5) 0.004(4)
C20 0.055(5) 0.050(5) 0.057(5) 0.012(4) 0.011(4) 0.006(4)
C21 0.046(4) 0.041(4) 0.050(4) -0.004(3) 0.013(3) 0.005(3)
C22 0.038(4) 0.048(4) 0.068(5) -0.006(3) 0.000(4) 0.006(4)
C23 0.047(4) 0.051(4) 0.040(4) 0.007(3) 0.000(3) 0.004(3)
C24 0.045(4) 0.025(3) 0.029(3) 0.005(3) 0.008(3) -0.001(3)
C25 0.039(4) 0.026(3) 0.034(4) -0.001(3) 0.008(3) -0.005(3)
C26 0.056(5) 0.045(4) 0.036(4) -0.001(3) 0.011(3) 0.003(3)
C27 0.058(5) 0.054(4) 0.049(4) -0.008(4) 0.022(4) 0.004(4)
C28 0.043(4) 0.057(5) 0.055(5) -0.011(3) 0.013(4) 0.003(4)
C29 0.039(4) 0.057(4) 0.037(4) -0.010(3) 0.003(3) 0.004(3)
C30 0.042(4) 0.046(4) 0.065(5) 0.002(3) -0.006(4) 0.005(4)
Co1 0.0301(4) 0.0305(4) 0.0280(4) -0.0009(3) 0.0050(3) 0.0012(3)
Mo1 0.0331(3) 0.0401(3) 0.0451(3) 0.0020(2) 0.0123(3) -0.0020(3)
Mo2 0.0368(3) 0.0331(3) 0.0451(4) -0.0059(2) 0.0056(3) -0.0064(3)
Mo3 0.0320(3) 0.0490(4) 0.0402(3) 0.0000(3) 0.0099(3) -0.0069(3)
Mo4 0.0430(3) 0.0396(3) 0.0428(3) 0.0011(3) 0.0094(3) 0.0095(3)
Mo5 0.0413(3) 0.0481(4) 0.0522(4) -0.0139(3) 0.0117(3) -0.0186(3)
Mo6 0.0384(3) 0.0556(4) 0.0369(3) 0.0076(3) 0.0049(3) 0.0077(3)
N1 0.042(3) 0.039(3) 0.030(3) -0.003(2) 0.007(2) -0.002(2)
N2 0.036(3) 0.041(3) 0.028(3) 0.001(2) 0.001(2) 0.001(2)
N3 0.037(3) 0.045(3) 0.045(3) 0.001(3) 0.008(3) 0.003(3)
N4 0.040(3) 0.038(3) 0.042(3) -0.001(2) 0.007(3) 0.000(3)
N5 0.042(3) 0.037(3) 0.039(3) -0.004(2) 0.006(3) 0.004(2)
N6 0.035(3) 0.036(3) 0.040(3) -0.005(2) 0.005(2) 0.003(2)
O1 0.063(3) 0.067(3) 0.060(3) 0.004(3) 0.014(3) 0.027(3)
O2 0.046(3) 0.053(3) 0.044(3) -0.002(2) 0.015(2) 0.002(2)
O3 0.035(2) 0.049(3) 0.039(3) -0.003(2) -0.004(2) 0.001(2)
O4 0.036(3) 0.062(3) 0.049(3) -0.012(2) 0.007(2) -0.014(2)
O5 0.054(3) 0.032(2) 0.073(3) -0.008(2) 0.019(3) 0.003(2)
O6 0.063(3) 0.069(4) 0.090(4) -0.023(3) 0.012(3) -0.036(3)
O7 0.041(3) 0.040(3) 0.054(3) 0.005(2) 0.011(2) 0.004(2)
O8 0.044(3) 0.051(3) 0.056(3) -0.001(2) 0.015(2) -0.021(2)
O9 0.039(3) 0.066(3) 0.061(3) 0.006(2) 0.018(2) 0.000(3)
O10 0.043(3) 0.064(3) 0.042(3) 0.007(2) 0.016(2) 0.009(2)
O11 0.040(3) 0.070(3) 0.043(3) -0.004(2) 0.003(2) -0.012(2)
O12 0.032(2) 0.031(2) 0.038(2) -0.0016(18) 0.0104(18) -0.0038(19)
O13 0.034(2) 0.038(2) 0.054(3) -0.0053(19) 0.008(2) 0.001(2)
O14 0.056(3) 0.096(4) 0.057(3) 0.017(3) 0.006(3) 0.026(3)
O15 0.050(3) 0.036(2) 0.059(3) -0.001(2) 0.008(2) 0.010(2)
O16 0.039(3) 0.059(3) 0.043(3) 0.007(2) 0.005(2) -0.001(2)
O17 0.057(3) 0.043(3) 0.079(4) -0.010(2) 0.008(3) -0.018(3)
O18 0.044(3) 0.044(3) 0.043(3) 0.004(2) 0.008(2) -0.010(2)
O19 0.041(3) 0.080(4) 0.050(3) 0.006(2) 0.014(2) -0.009(3)

loop_
_atom_type_symbol
_atom_type_description
_atom_type_scat_dispersion_real
_atom_type_scat_dispersion_imag
_atom_type_scat_source
C C 0.0033 0.0016 'International Tables Vol C Tables 4.2.6.8 and 6.1.1.4'
H H 0.0000 0.0000 'International Tables Vol C Tables 4.2.6.8 and 6.1.1.4'
N N 0.0061 0.0033 'International Tables Vol C Tables 4.2.6.8 and 6.1.1.4'
O O 0.0106 0.0060 'International Tables Vol C Tables 4.2.6.8 and 6.1.1.4'
Co Co 0.3494 0.9721 'International Tables Vol C Tables 4.2.6.8 and 6.1.1.4'
Mo Mo -1.6832 0.6857 'International Tables Vol C Tables 4.2.6.8 and 6.1.1.4'

loop_
_geom_angle_atom_site_label_1
_geom_angle_atom_site_label_2
_geom_angle_atom_site_label_3
_geom_angle_site_symmetry_1
_geom_angle_site_symmetry_3
_geom_angle
_geom_angle_publ_flag
N1 C1 C2 . . 123.1(7) ?
N1 C1 H1 . . 118.5 ?
C2 C1 H1 . . 118.5 ?
C3 C2 C1 . . 119.3(7) ?
C3 C2 H2 . . 120.3 ?
C1 C2 H2 . . 120.3 ?
C2 C3 C4 . . 119.4(7) ?
C2 C3 H3 . . 120.3 ?
C4 C3 H3 . . 120.3 ?
C3 C4 C5 . . 119.0(7) ?
C3 C4 H4 . . 120.5 ?
C5 C4 H4 . . 120.5 ?
N1 C5 C4 . . 120.9(6) ?
N1 C5 C6 . . 116.1(5) ?
C4 C5 C6 . . 123.0(6) ?
N2 C6 C7 . . 121.6(6) ?
N2 C6 C5 . . 115.2(5) ?
C7 C6 C5 . . 123.2(6) ?
C8 C7 C6 . . 119.3(7) ?
C8 C7 H7 . . 120.4 ?
C6 C7 H7 . . 120.4 ?
C9 C8 C7 . . 119.8(6) ?
C9 C8 H8 . . 120.1 ?
C7 C8 H8 . . 120.1 ?
C8 C9 C10 . . 118.1(6) ?
C8 C9 H9 . . 120.9 ?
C10 C9 H9 . . 120.9 ?
N2 C10 C9 . . 123.6(6) ?
N2 C10 H10 . . 118.2 ?
C9 C10 H10 . . 118.2 ?
N3 C11 C12 . . 122.6(7) ?
N3 C11 H11 . . 118.7 ?
C12 C11 H11 . . 118.7 ?
C13 C12 C11 . . 119.1(7) ?
C13 C12 H12 . . 120.5 ?
C11 C12 H12 . . 120.5 ?
C14 C13 C12 . . 119.4(7) ?
C14 C13 H13 . . 120.3 ?
C12 C13 H13 . . 120.3 ?
C13 C14 C15 . . 119.6(7) ?
C13 C14 H14 . . 120.2 ?
C15 C14 H14 . . 120.2 ?
N3 C15 C14 . . 121.2(7) ?
N3 C15 C16 . . 115.6(6) ?
C14 C15 C16 . . 123.2(6) ?
N4 C16 C17 . . 120.5(7) ?
N4 C16 C15 . . 115.5(6) ?
C17 C16 C15 . . 124.0(7) ?
C18 C17 C16 . . 121.0(8) ?
C18 C17 H17 . . 119.5 ?
C16 C17 H17 . . 119.5 ?
C17 C18 C19 . . 118.2(8) ?
C17 C18 H18 . . 120.9 ?
C19 C18 H18 . . 120.9 ?
C18 C19 C20 . . 119.6(8) ?
C18 C19 H19 . . 120.2 ?
C20 C19 H19 . . 120.2 ?
N4 C20 C19 . . 122.6(7) ?
N4 C20 H20 . . 118.7 ?
C19 C20 H20 . . 118.7 ?
N6 C21 C22 . . 123.6(6) ?
N6 C21 H21 . . 118.2 ?
C22 C21 H21 . . 118.2 ?
C21 C22 C30 . . 117.9(7) ?
C21 C22 H22 . . 121.0 ?
C30 C22 H22 . . 121.0 ?
C30 C23 C24 . . 119.4(7) ?
C30 C23 H23 . . 120.3 ?
C24 C23 H23 . . 120.3 ?
N6 C24 C23 . . 121.2(6) ?
N6 C24 C25 . . 115.2(5) ?
C23 C24 C25 . . 123.6(6) ?
N5 C25 C26 . . 120.7(6) ?
N5 C25 C24 . . 116.5(5) ?
C26 C25 C24 . . 122.9(6) ?
C27 C26 C25 . . 117.7(6) ?
C27 C26 H26 . . 121.2 ?
C25 C26 H26 . . 121.2 ?
C28 C27 C26 . . 120.5(6) ?
C28 C27 H27 . . 119.8 ?
C26 C27 H27 . . 119.8 ?
C27 C28 C29 . . 118.8(7) ?
C27 C28 H28 . . 120.6 ?
C29 C28 H28 . . 120.6 ?
N5 C29 C28 . . 122.6(6) ?
N5 C29 H29 . . 118.7 ?
C28 C29 H29 . . 118.7 ?
C23 C30 C22 . . 119.7(7) ?
C23 C30 H30 . . 120.2 ?
C22 C30 H30 . . 120.2 ?
N5 Co1 N6 . . 78.9(2) ?
N5 Co1 N1 . . 171.4(2) ?
N6 Co1 N1 . . 98.20(19) ?
N5 Co1 N4 . . 92.8(2) ?
N6 Co1 N4 . . 96.5(2) ?
N1 Co1 N4 . . 95.6(2) ?
N5 Co1 N2 . . 93.2(2) ?
N6 Co1 N2 . . 89.51(19) ?
N1 Co1 N2 . . 78.62(19) ?
N4 Co1 N2 . . 172.2(2) ?
N5 Co1 N3 . . 97.0(2) ?
N6 Co1 N3 . . 173.0(2) ?
N1 Co1 N3 . . 86.7(2) ?
N4 Co1 N3 . . 78.0(2) ?
N2 Co1 N3 . . 96.3(2) ?
O9 Mo1 O7 . . 103.4(2) ?
O9 Mo1 O13 . . 103.9(2) ?
O7 Mo1 O13 . . 90.01(18) ?
O9 Mo1 O8 . . 103.0(2) ?
O7 Mo1 O8 . . 86.9(2) ?
O13 Mo1 O8 . . 152.92(17) ?
O9 Mo1 O10 . . 102.8(2) ?
O7 Mo1 O10 . . 153.66(18) ?
O13 Mo1 O10 . . 86.59(19) ?
O8 Mo1 O10 . . 84.4(2) ?
O9 Mo1 O12 . . 178.6(2) ?
O7 Mo1 O12 . . 77.40(16) ?
O13 Mo1 O12 . . 77.16(15) ?
O8 Mo1 O12 . . 75.91(15) ?
O10 Mo1 O12 . . 76.38(15) ?
O17 Mo2 O18 . . 103.3(2) ?
O17 Mo2 O15 . . 102.9(2) ?
O18 Mo2 O15 . . 88.73(19) ?
O17 Mo2 O3 . . 103.1(2) ?
O18 Mo2 O3 . . 87.96(18) ?
O15 Mo2 O3 . . 153.89(18) ?
O17 Mo2 O13 . . 102.9(2) ?
O18 Mo2 O13 . . 153.82(17) ?
O15 Mo2 O13 . . 86.36(19) ?
O3 Mo2 O13 . . 85.28(18) ?
O17 Mo2 O12 . . 179.2(2) ?
O18 Mo2 O12 . . 77.50(15) ?
O15 Mo2 O12 . . 77.28(16) ?
O3 Mo2 O12 . . 76.72(16) ?
O13 Mo2 O12 . . 76.34(15) ?
O19 Mo3 O16 . . 104.5(2) ?
O19 Mo3 O4 . . 104.3(2) ?
O16 Mo3 O4 . . 89.9(2) ?
O19 Mo3 O18 . . 102.9(2) ?
O16 Mo3 O18 . . 88.10(19) ?
O4 Mo3 O18 . . 152.37(18) ?
O19 Mo3 O2 . . 102.0(2) ?
O16 Mo3 O2 . . 153.38(18) ?
O4 Mo3 O2 . . 86.13(19) ?
O18 Mo3 O2 . . 83.50(18) ?
O19 Mo3 O12 . . 177.44(19) ?
O16 Mo3 O12 . . 77.75(16) ?
O4 Mo3 O12 . . 76.77(16) ?
O18 Mo3 O12 . . 75.87(15) ?
O2 Mo3 O12 . . 75.71(16) ?
O1 Mo4 O2 . . 103.8(2) ?
O1 Mo4 O3 . . 104.5(2) ?
O2 Mo4 O3 . . 88.71(19) ?
O1 Mo4 O5 . . 102.2(2) ?
O2 Mo4 O5 . . 88.06(19) ?
O3 Mo4 O5 . . 153.15(18) ?
O1 Mo4 O7 . . 103.3(2) ?
O2 Mo4 O7 . . 152.92(18) ?
O3 Mo4 O7 . . 86.39(18) ?
O5 Mo4 O7 . . 84.46(19) ?
O1 Mo4 O12 . . 178.4(2) ?
O2 Mo4 O12 . . 77.12(16) ?
O3 Mo4 O12 . . 76.83(15) ?
O5 Mo4 O12 . . 76.46(16) ?
O7 Mo4 O12 . . 75.83(15) ?
O6 Mo5 O8 . . 103.8(2) ?
O6 Mo5 O5 . . 104.2(2) ?
O8 Mo5 O5 . . 89.3(2) ?
O6 Mo5 O11 . . 102.1(3) ?
O8 Mo5 O11 . . 87.6(2) ?
O5 Mo5 O11 . . 153.44(19) ?
O6 Mo5 O4 . . 102.9(2) ?
O8 Mo5 O4 . . 153.17(18) ?
O5 Mo5 O4 . . 86.3(2) ?
O11 Mo5 O4 . . 84.69(19) ?
O6 Mo5 O12 . . 177.9(2) ?
O8 Mo5 O12 . . 77.15(16) ?
O5 Mo5 O12 . . 77.63(16) ?
O11 Mo5 O12 . . 75.97(16) ?
O4 Mo5 O12 . . 76.05(15) ?
O14 Mo6 O10 . . 104.1(2) ?
O14 Mo6 O11 . . 103.5(2) ?
O10 Mo6 O11 . . 89.9(2) ?
O14 Mo6 O15 . . 103.6(2) ?
O10 Mo6 O15 . . 88.0(2) ?
O11 Mo6 O15 . . 152.55(19) ?
O14 Mo6 O16 . . 102.5(2) ?
O10 Mo6 O16 . . 153.36(18) ?
O11 Mo6 O16 . . 84.39(19) ?
O15 Mo6 O16 . . 85.39(19) ?
O14 Mo6 O12 . . 178.3(2) ?
O10 Mo6 O12 . . 77.53(16) ?
O11 Mo6 O12 . . 76.43(17) ?
O15 Mo6 O12 . . 76.39(15) ?
O16 Mo6 O12 . . 75.83(16) ?
C1 N1 C5 . . 118.3(5) ?
C1 N1 Co1 . . 126.7(4) ?
C5 N1 Co1 . . 113.9(4) ?
C6 N2 C10 . . 117.6(6) ?
C6 N2 Co1 . . 114.9(4) ?
C10 N2 Co1 . . 127.3(4) ?
C11 N3 C15 . . 118.0(6) ?
C11 N3 Co1 . . 126.6(5) ?
C15 N3 Co1 . . 114.0(4) ?
C20 N4 C16 . . 118.1(6) ?
C20 N4 Co1 . . 126.1(5) ?
C16 N4 Co1 . . 115.7(4) ?
C25 N5 C29 . . 119.8(5) ?
C25 N5 Co1 . . 114.4(4) ?
C29 N5 Co1 . . 125.3(4) ?
C21 N6 C24 . . 118.1(6) ?
C21 N6 Co1 . . 127.3(4) ?
C24 N6 Co1 . . 114.0(4) ?
Mo4 O2 Mo3 . . 116.7(2) ?
Mo4 O3 Mo2 . . 116.5(2) ?
Mo3 O4 Mo5 . . 117.2(2) ?
Mo5 O5 Mo4 . . 116.0(2) ?
Mo1 O7 Mo4 . . 116.6(2) ?
Mo5 O8 Mo1 . . 116.8(2) ?
Mo6 O10 Mo1 . . 116.3(2) ?
Mo6 O11 Mo5 . . 117.1(2) ?
Mo2 O12 Mo5 . . 179.7(2) ?
Mo2 O12 Mo1 . . 90.06(13) ?
Mo5 O12 Mo1 . . 89.99(13) ?
Mo2 O12 Mo4 . . 89.78(14) ?
Mo5 O12 Mo4 . . 89.91(13) ?
Mo1 O12 Mo4 . . 90.02(13) ?
Mo2 O12 Mo6 . . 90.04(13) ?
Mo5 O12 Mo6 . . 90.27(14) ?
Mo1 O12 Mo6 . . 89.78(13) ?
Mo4 O12 Mo6 . . 179.7(2) ?
Mo2 O12 Mo3 . . 90.00(13) ?
Mo5 O12 Mo3 . . 89.96(13) ?
Mo1 O12 Mo3 . . 179.6(2) ?
Mo4 O12 Mo3 . . 90.40(13) ?
Mo6 O12 Mo3 . . 89.79(13) ?
Mo1 O13 Mo2 . . 116.4(2) ?
Mo2 O15 Mo6 . . 116.3(2) ?
Mo3 O16 Mo6 . . 116.6(2) ?
Mo2 O18 Mo3 . . 116.5(2) ?

loop_
_geom_bond_atom_site_label_1
_geom_bond_atom_site_label_2
_geom_bond_site_symmetry_2
_geom_bond_distance
_geom_bond_publ_flag
C1 N1 . 1.330(8) ?
C1 C2 . 1.361(9) ?
C1 H1 . 0.9300 ?
C2 C3 . 1.358(10) ?
C2 H2 . 0.9300 ?
C3 C4 . 1.364(10) ?
C3 H3 . 0.9300 ?
C4 C5 . 1.400(9) ?
C4 H4 . 0.9300 ?
C5 N1 . 1.343(8) ?
C5 C6 . 1.479(8) ?
C6 N2 . 1.331(7) ?
C6 C7 . 1.376(8) ?
C7 C8 . 1.367(9) ?
C7 H7 . 0.9300 ?
C8 C9 . 1.358(10) ?
C8 H8 . 0.9300 ?
C9 C10 . 1.359(9) ?
C9 H9 . 0.9300 ?
C10 N2 . 1.345(7) ?
C10 H10 . 0.9300 ?
C11 N3 . 1.331(8) ?
C11 C12 . 1.362(9) ?
C11 H11 . 0.9300 ?
C12 C13 . 1.366(11) ?
C12 H12 . 0.9300 ?
C13 C14 . 1.350(11) ?
C13 H13 . 0.9300 ?
C14 C15 . 1.379(9) ?
C14 H14 . 0.9300 ?
C15 N3 . 1.350(8) ?
C15 C16 . 1.467(9) ?
C16 N4 . 1.336(8) ?
C16 C17 . 1.390(9) ?
C17 C18 . 1.349(11) ?
C17 H17 . 0.9300 ?
C18 C19 . 1.354(11) ?
C18 H18 . 0.9300 ?
C19 C20 . 1.377(10) ?
C19 H19 . 0.9300 ?
C20 N4 . 1.336(8) ?
C20 H20 . 0.9300 ?
C21 N6 . 1.330(8) ?
C21 C22 . 1.368(9) ?
C21 H21 . 0.9300 ?
C22 C30 . 1.373(10) ?
C22 H22 . 0.9300 ?
C23 C30 . 1.365(9) ?
C23 C24 . 1.379(8) ?
C23 H23 . 0.9300 ?
C24 N6 . 1.347(7) ?
C24 C25 . 1.474(8) ?
C25 N5 . 1.323(7) ?
C25 C26 . 1.398(8) ?
C26 C27 . 1.387(9) ?
C26 H26 . 0.9300 ?
C27 C28 . 1.346(9) ?
C27 H27 . 0.9300 ?
C28 C29 . 1.354(9) ?
C28 H28 . 0.9300 ?
C29 N5 . 1.334(8) ?
C29 H29 . 0.9300 ?
C30 H30 . 0.9300 ?
Co1 N5 . 2.075(5) y
Co1 N6 . 2.078(5) y
Co1 N1 . 2.079(5) y
Co1 N4 . 2.081(5) y
Co1 N2 . 2.091(5) y
Co1 N3 . 2.100(5) y
Mo1 O9 . 1.671(4) ?
Mo1 O7 . 1.884(4) ?
Mo1 O13 . 1.888(4) ?
Mo1 O8 . 1.948(4) ?
Mo1 O10 . 1.957(4) ?
Mo1 O12 . 2.310(4) ?
Mo2 O17 . 1.671(4) ?
Mo2 O18 . 1.888(4) ?
Mo2 O15 . 1.909(4) ?
Mo2 O3 . 1.929(4) ?
Mo2 O13 . 1.948(4) ?
Mo2 O12 . 2.299(4) ?
Mo3 O19 . 1.673(4) ?
Mo3 O16 . 1.868(4) ?
Mo3 O4 . 1.888(4) ?
Mo3 O18 . 1.950(4) ?
Mo3 O2 . 1.968(4) ?
Mo3 O12 . 2.318(4) ?
Mo4 O1 . 1.673(5) ?
Mo4 O2 . 1.894(4) ?
Mo4 O3 . 1.900(4) ?
Mo4 O5 . 1.951(5) ?
Mo4 O7 . 1.961(4) ?
Mo4 O12 . 2.316(4) ?
Mo5 O6 . 1.669(5) ?
Mo5 O8 . 1.884(4) ?
Mo5 O5 . 1.900(5) ?
Mo5 O11 . 1.939(5) ?
Mo5 O4 . 1.943(4) ?
Mo5 O12 . 2.307(4) ?
Mo6 O14 . 1.682(5) ?
Mo6 O10 . 1.887(4) ?
Mo6 O11 . 1.902(5) ?
Mo6 O15 . 1.934(4) ?
Mo6 O16 . 1.976(4) ?
Mo6 O12 . 2.316(4) ?

loop_
_geom_hbond_atom_site_label_D
_geom_hbond_atom_site_label_H
_geom_hbond_atom_site_label_A
_geom_hbond_site_symmetry_A
_geom_hbond_distance_DH
_geom_hbond_distance_HA
_geom_hbond_distance_DA
_geom_hbond_angle_DHA
C2 H2 O11 1_554 0.93 2.36 3.166(9) 145
C4 H4 O17 2_655 0.93 2.52 3.165(9) 127
C11 H11 O4 4_565 0.93 2.51 3.400(8) 161
C12 H12 O2 4_565 0.93 2.47 3.277(10) 145
C20 H20 O14 3_756 0.93 2.53 3.159(9) 125
C22 H22 O8 4_665 0.93 2.54 3.230(9) 132
C26 H26 O18 . 0.93 2.58 3.459(8) 157
